data_7717614
loop_
_publ_author_name
'Zhang, Lixin'
'Jiang, Wen'

_publ_section_title
;
 Phosphaguanidinate Yttrium Carbene, Carbyne and Carbide Complexes: Three
 Distinct C1 Functionalities
;
_journal_name_full 'Dalton Transactions'
_journal_paper_doi 10.1039/D4DT03060E
_journal_year 2024
_chemical_formula_moiety 'C84 H115 Al3 N4 P2 Y2'
_chemical_formula_sum 'C84 H115 Al3 N4 P2 Y2'
_chemical_formula_weight 1501.49
_space_group_crystal_system monoclinic
_space_group_IT_number 14
_space_group_name_Hall '-P 2yn'
_space_group_name_H-M_alt 'P 1 21/n 1'
_atom_sites_solution_hydrogens mixed
_atom_sites_solution_primary iterative
_audit_block_doi 10.5517/ccdc.csd.cc2l67nq
_audit_creation_date 2024-10-07
_audit_creation_method
;
Olex2 1.2
(compiled 2018.05.29 svn.r3508 for OlexSys, GUI svn.r5506)
;
_audit_update_record
;
2024-10-08 deposited with the CCDC.	2024-12-02 downloaded from the CCDC.
;
_cell_angle_alpha 90
_cell_angle_beta 93.891(4)
_cell_angle_gamma 90
_cell_formula_units_Z 4
_cell_length_a 19.8360(19)
_cell_length_b 12.2333(12)
_cell_length_c 34.501(3)
_cell_measurement_reflns_used 9731
_cell_measurement_temperature 173.0
_cell_measurement_theta_max 59.334
_cell_measurement_theta_min 3.857
_cell_volume 8352.7(14)
_computing_cell_refinement 'SAINT V8.40B (?, 2016)'
_computing_data_reduction 'SAINT V8.40B (?, 2016)'
_computing_molecular_graphics 'Olex2 (Dolomanov et al., 2009)'
_computing_publication_material 'Olex2 (Dolomanov et al., 2009)'
_computing_structure_refinement 'ShelXL (Sheldrick, 2015)'
_computing_structure_solution 'olex2.solve (Bourhis et al., 2015)'
_diffrn_ambient_temperature 173.0
_diffrn_measured_fraction_theta_full 0.999
_diffrn_measured_fraction_theta_max 0.999
_diffrn_measurement_device_type 'Bruker APEX-II CCD'
_diffrn_measurement_method '\f and \w scans'
_diffrn_radiation_type GaK\a
_diffrn_radiation_wavelength 1.34139
_diffrn_reflns_av_R_equivalents 0.0756
_diffrn_reflns_av_unetI/netI 0.0342
_diffrn_reflns_Laue_measured_fraction_full 0.999
_diffrn_reflns_Laue_measured_fraction_max 0.999
_diffrn_reflns_limit_h_max 23
_diffrn_reflns_limit_h_min -23
_diffrn_reflns_limit_k_max 14
_diffrn_reflns_limit_k_min -14
_diffrn_reflns_limit_l_max 41
_diffrn_reflns_limit_l_min -41
_diffrn_reflns_number 144943
_diffrn_reflns_point_group_measured_fraction_full 0.999
_diffrn_reflns_point_group_measured_fraction_max 0.999
_diffrn_reflns_theta_full 52.999
_diffrn_reflns_theta_max 52.999
_diffrn_reflns_theta_min 3.823
_exptl_absorpt_coefficient_mu 1.886
_exptl_absorpt_correction_T_max 0.7516
_exptl_absorpt_correction_T_min 0.4996
_exptl_absorpt_correction_type multi-scan
_exptl_absorpt_process_details
'SADABS-2016/2 (Bruker,2016/2) was used for absorption correction. wR2(int) was 0.1651 before and 0.0987 after correction. The Ratio of minimum to maximum transmission is 0.6647. The \l/2 correction factor is Not present.'
_exptl_crystal_colour colourless
_exptl_crystal_colour_primary colourless
_exptl_crystal_density_diffrn 1.194
_exptl_crystal_description block
_exptl_crystal_F_000 3176
_exptl_crystal_size_max 0.18
_exptl_crystal_size_mid 0.08
_exptl_crystal_size_min 0.03
_refine_diff_density_max 2.891
_refine_diff_density_min -0.628
_refine_diff_density_rms 0.065
_refine_ls_extinction_method none
_refine_ls_goodness_of_fit_ref 1.029
_refine_ls_hydrogen_treatment mixed
_refine_ls_matrix_type full
_refine_ls_number_parameters 930
_refine_ls_number_reflns 14774
_refine_ls_number_restraints 6
_refine_ls_restrained_S_all 1.030
_refine_ls_R_factor_all 0.0506
_refine_ls_R_factor_gt 0.0418
_refine_ls_shift/su_max 0.003
_refine_ls_shift/su_mean 0.000
_refine_ls_structure_factor_coef Fsqd
_refine_ls_weighting_details 'w=1/[\s^2^(Fo^2^)+(0.0410P)^2^+12.9511P] where P=(Fo^2^+2Fc^2^)/3'
_refine_ls_weighting_scheme calc
_refine_ls_wR_factor_gt 0.0985
_refine_ls_wR_factor_ref 0.1053
_reflns_Friedel_coverage 0.000
_reflns_number_gt 12668
_reflns_number_total 14774
_reflns_threshold_expression 'I > 2\s(I)'
_cod_data_source_file d4dt03060e2.cif
_cod_data_source_block ga_221113b_a
_cod_database_code 7717614
_shelx_shelxl_version_number 2018/3
_shelx_space_group_comment
;
The symmetry employed for this shelxl refinement is uniquely defined
by the following loop, which should always be used as a source of
symmetry information in preference to the above space-group names.
They are only intended as comments.
;
_shelx_estimated_absorpt_t_max 0.946
_shelx_estimated_absorpt_t_min 0.728
_olex2_refinement_description
;
1. Fixed Uiso
 At 1.2 times of:
  All C(H) groups
 At 1.5 times of:
  All C(H,H,H) groups
2. Restrained distances
 H2c-H2a
 1.6 with sigma of 0.02
 H2c-H2b
 1.6 with sigma of 0.02
 C2-H2c
 1 with sigma of 0.01
 C2-H2b
 1 with sigma of 0.01
 C2-H2a
 1 with sigma of 0.01
 H2b-H2a
 1.6 with sigma of 0.02
3. Uiso/Uaniso restraints and constraints
Uanis(Y2) = Uanis(C2)
4.a Ternary CH refined with riding coordinates:
 C18(H18), C21(H21), C30(H30), C33(H33), C55(H55), C58(H58), C67(H67), C70(H70)
4.b Aromatic/amide H refined with riding coordinates:
 C14(H14), C15(H15), C16(H16), C26(H26), C27(H27), C28(H28), C37(H37),
 C38(H38), C39(H39), C40(H40), C41(H41), C43(H43), C44(H44), C45(H45), C46(H46),
  C47(H47), C51(H51), C52(H52), C53(H53), C63(H63), C64(H64), C65(H65),
 C74(H74), C75(H75), C76(H76), C77(H77), C78(H78), C80(H80), C81(H81), C82(H82),
  C83(H83), C84(H84)
4.c Idealised Me refined as rotating group:
 C4(H4a,H4b,H4c), C7(H7a,H7b,H7c), C9(H9a,H9b,H9c), C10(H10a,H10b,H10c),
 C19(H19a,H19b,H19c), C20(H20a,H20b,H20c), C22(H22a,H22b,H22c), C23(H23a,H23b,
 H23c), C31(H31a,H31b,H31c), C32(H32a,H32b,H32c), C34(H34a,H34b,H34c), C35(H35a,
 H35b,H35c), C56(H56a,H56b,H56c), C57(H57a,H57b,H57c), C59(H59a,H59b,H59c),
 C60(H60a,H60b,H60c), C68(H68a,H68b,H68c), C69(H69a,H69b,H69c), C71(H71a,H71b,
 H71c), C72(H72a,H72b,H72c)
;
_olex2_submission_special_instructions 'No special instructions were received'

loop_
_space_group_symop_operation_xyz
'x, y, z'
'-x+1/2, y+1/2, -z+1/2'
'-x, -y, -z'
'x-1/2, -y-1/2, z-1/2'

loop_
_atom_site_label
_atom_site_type_symbol
_atom_site_fract_x
_atom_site_fract_y
_atom_site_fract_z
_atom_site_U_iso_or_equiv
_atom_site_adp_type
_atom_site_occupancy
_atom_site_site_symmetry_order
_atom_site_calc_flag
_atom_site_refinement_flags_posn
_atom_site_refinement_flags_adp
_atom_site_refinement_flags_occupancy
_atom_site_disorder_assembly
_atom_site_disorder_group
Y1 Y 0.72321(2) 0.38443(2) 0.61782(2) 0.02544(7) Uani 1 1 d . . . . .
Y2 Y 0.55259(2) 0.39021(2) 0.65028(2) 0.02719(7) Uani 1 1 d . . . . .
Al1 Al 0.68099(5) 0.62947(8) 0.68627(3) 0.0473(3) Uani 1 1 d . . . . .
Al2 Al 0.68398(4) 0.39946(7) 0.70069(2) 0.02884(18) Uani 1 1 d . . . . .
Al3 Al 0.62247(4) 0.57234(6) 0.60903(2) 0.02911(18) Uani 1 1 d . . . . .
C1 C 0.65494(14) 0.4982(2) 0.65751(8) 0.0264(6) Uani 1 1 d . . . . .
C2 C 0.61618(14) 0.2634(2) 0.60611(8) 0.02719(7) Uani 1 1 d D . . . .
C3 C 0.52681(17) 0.5184(3) 0.59027(10) 0.0370(7) Uani 1 1 d . . . . .
C4 C 0.62669(19) 0.7340(3) 0.60804(11) 0.0491(8) Uani 1 1 d . . . . .
H4A H 0.612848 0.763090 0.632744 0.074 Uiso 1 1 calc GR . . . .
H4B H 0.596268 0.761642 0.586700 0.074 Uiso 1 1 calc GR . . . .
H4C H 0.673037 0.757225 0.604185 0.074 Uiso 1 1 calc GR . . . .
C5 C 0.67376(19) 0.5125(3) 0.56391(9) 0.0392(7) Uani 1 1 d . . . . .
C6 C 0.60689(18) 0.2949(3) 0.71149(11) 0.0419(8) Uani 1 1 d . . . . .
C7 C 0.71940(18) 0.4722(3) 0.74944(9) 0.0447(8) Uani 1 1 d . . . . .
H7A H 0.746457 0.420047 0.765443 0.067 Uiso 1 1 calc GR . . . .
H7B H 0.681528 0.497980 0.763827 0.067 Uiso 1 1 calc GR . . . .
H7C H 0.747659 0.534559 0.743074 0.067 Uiso 1 1 calc GR . . . .
C8 C 0.75171(16) 0.2861(3) 0.68245(9) 0.0334(6) Uani 1 1 d . . . . .
C9 C 0.6225(3) 0.7034(4) 0.72147(14) 0.0891(18) Uani 1 1 d . . . . .
H9A H 0.585741 0.654160 0.727693 0.134 Uiso 1 1 calc GR . . . .
H9B H 0.603442 0.769393 0.708916 0.134 Uiso 1 1 calc GR . . . .
H9C H 0.648925 0.723527 0.745424 0.134 Uiso 1 1 calc GR . . . .
C10 C 0.7673(2) 0.7033(3) 0.68078(15) 0.0762(14) Uani 1 1 d . . . . .
H10A H 0.795946 0.695494 0.704911 0.114 Uiso 1 1 calc GR . . . .
H10B H 0.759240 0.781034 0.675402 0.114 Uiso 1 1 calc GR . . . .
H10C H 0.790008 0.670350 0.659286 0.114 Uiso 1 1 calc GR . . . .
C11 C 0.83802(13) 0.3188(2) 0.57823(7) 0.0262(6) Uani 1 1 d . . . . .
C12 C 0.89099(14) 0.4872(2) 0.60406(9) 0.0340(7) Uani 1 1 d . . . . .
C13 C 0.93354(16) 0.4898(3) 0.63860(9) 0.0435(8) Uani 1 1 d . . . . .
C14 C 0.9828(2) 0.5703(4) 0.64298(12) 0.0660(12) Uani 1 1 d . . . . .
H14 H 1.011568 0.572575 0.666149 0.079 Uiso 1 1 calc R . . . .
C15 C 0.9908(2) 0.6464(4) 0.61459(14) 0.0803(15) Uani 1 1 d . . . . .
H15 H 1.025193 0.700241 0.618061 0.096 Uiso 1 1 calc R . . . .
C16 C 0.9492(2) 0.6450(3) 0.58104(12) 0.0612(11) Uani 1 1 d . . . . .
H16 H 0.955028 0.698618 0.561619 0.073 Uiso 1 1 calc R . . . .
C17 C 0.89860(16) 0.5661(3) 0.57502(10) 0.0416(7) Uani 1 1 d . . . . .
C18 C 0.85253(17) 0.5748(3) 0.53828(10) 0.0431(8) Uani 1 1 d . . . . .
H18 H 0.821949 0.509700 0.537042 0.052 Uiso 1 1 calc R . . . .
C19 C 0.8085(2) 0.6778(3) 0.53975(15) 0.0719(13) Uani 1 1 d . . . . .
H19A H 0.784155 0.677037 0.563542 0.108 Uiso 1 1 calc GR . . . .
H19B H 0.775936 0.679226 0.517083 0.108 Uiso 1 1 calc GR . . . .
H19C H 0.837275 0.742888 0.539577 0.108 Uiso 1 1 calc GR . . . .
C20 C 0.8913(2) 0.5758(4) 0.50155(11) 0.0636(11) Uani 1 1 d . . . . .
H20A H 0.918211 0.642896 0.500839 0.095 Uiso 1 1 calc GR . . . .
H20B H 0.859329 0.572953 0.478648 0.095 Uiso 1 1 calc GR . . . .
H20C H 0.921376 0.512190 0.501580 0.095 Uiso 1 1 calc GR . . . .
C21 C 0.92538(16) 0.4122(3) 0.67206(9) 0.0426(8) Uani 1 1 d . . . . .
H21 H 0.899673 0.347016 0.661667 0.051 Uiso 1 1 calc R . . . .
C22 C 0.88366(19) 0.4666(3) 0.70209(11) 0.0535(9) Uani 1 1 d . . . . .
H22A H 0.907818 0.530864 0.712824 0.080 Uiso 1 1 calc GR . . . .
H22B H 0.876364 0.414755 0.723046 0.080 Uiso 1 1 calc GR . . . .
H22C H 0.839942 0.489256 0.689730 0.080 Uiso 1 1 calc GR . . . .
C23 C 0.99283(19) 0.3715(4) 0.69151(11) 0.0607(10) Uani 1 1 d . . . . .
H23A H 1.021157 0.342907 0.671628 0.091 Uiso 1 1 calc GR . . . .
H23B H 0.984128 0.313347 0.710065 0.091 Uiso 1 1 calc GR . . . .
H23C H 1.016183 0.432207 0.705210 0.091 Uiso 1 1 calc GR . . . .
C24 C 0.76802(14) 0.1640(2) 0.55496(8) 0.0297(6) Uani 1 1 d . . . . .
C25 C 0.74316(15) 0.1762(3) 0.51575(9) 0.0368(7) Uani 1 1 d . . . . .
C26 C 0.72903(18) 0.0816(3) 0.49417(11) 0.0522(9) Uani 1 1 d . . . . .
H26 H 0.714443 0.087880 0.467468 0.063 Uiso 1 1 calc R . . . .
C27 C 0.7356(2) -0.0201(3) 0.51049(12) 0.0608(11) Uani 1 1 d . . . . .
H27 H 0.726438 -0.083278 0.495032 0.073 Uiso 1 1 calc R . . . .
C28 C 0.75571(18) -0.0308(3) 0.54941(12) 0.0512(9) Uani 1 1 d . . . . .
H28 H 0.758205 -0.101679 0.560700 0.061 Uiso 1 1 calc R . . . .
C29 C 0.77239(15) 0.0600(2) 0.57249(9) 0.0355(7) Uani 1 1 d . . . . .
C30 C 0.79109(16) 0.0433(2) 0.61538(9) 0.0368(7) Uani 1 1 d . . . . .
H30 H 0.809042 0.114052 0.626326 0.044 Uiso 1 1 calc R . . . .
C31 C 0.84544(19) -0.0454(3) 0.62401(12) 0.0524(9) Uani 1 1 d . . . . .
H31A H 0.827755 -0.116558 0.615099 0.079 Uiso 1 1 calc GR . . . .
H31B H 0.857272 -0.048372 0.652033 0.079 Uiso 1 1 calc GR . . . .
H31C H 0.885784 -0.027612 0.610368 0.079 Uiso 1 1 calc GR . . . .
C32 C 0.72787(17) 0.0135(3) 0.63635(11) 0.0453(8) Uani 1 1 d . . . . .
H32A H 0.693040 0.069272 0.630967 0.068 Uiso 1 1 calc GR . . . .
H32B H 0.739384 0.009757 0.664391 0.068 Uiso 1 1 calc GR . . . .
H32C H 0.710782 -0.057703 0.627078 0.068 Uiso 1 1 calc GR . . . .
C33 C 0.72566(17) 0.2863(3) 0.49775(9) 0.0438(8) Uani 1 1 d . . . . .
H33 H 0.741113 0.344008 0.516863 0.053 Uiso 1 1 calc R . . . .
C34 C 0.64925(19) 0.2973(3) 0.49018(12) 0.0573(10) Uani 1 1 d . . . . .
H34A H 0.633746 0.249256 0.468672 0.086 Uiso 1 1 calc GR . . . .
H34B H 0.637945 0.373262 0.483410 0.086 Uiso 1 1 calc GR . . . .
H34C H 0.627009 0.276605 0.513604 0.086 Uiso 1 1 calc GR . . . .
C35 C 0.7589(3) 0.3087(5) 0.45987(13) 0.0960(19) Uani 1 1 d . . . . .
H35A H 0.807836 0.315978 0.465262 0.144 Uiso 1 1 calc GR . . . .
H35B H 0.740686 0.376517 0.448249 0.144 Uiso 1 1 calc GR . . . .
H35C H 0.749489 0.247893 0.441806 0.144 Uiso 1 1 calc GR . . . .
C36 C 0.91299(15) 0.1868(3) 0.51739(9) 0.0372(7) Uani 1 1 d . . . . .
C37 C 0.92235(17) 0.2120(3) 0.47858(10) 0.0497(9) Uani 1 1 d . . . . .
H37 H 0.926154 0.286164 0.470834 0.060 Uiso 1 1 calc R . . . .
C38 C 0.9261(2) 0.1292(4) 0.45138(11) 0.0652(12) Uani 1 1 d . . . . .
H38 H 0.932532 0.147305 0.425109 0.078 Uiso 1 1 calc R . . . .
C39 C 0.92067(19) 0.0216(4) 0.46178(13) 0.0657(12) Uani 1 1 d . . . . .
H39 H 0.922338 -0.034329 0.442783 0.079 Uiso 1 1 calc R . . . .
C40 C 0.91285(18) -0.0044(3) 0.49970(12) 0.0552(10) Uani 1 1 d . . . . .
H40 H 0.909476 -0.078943 0.507100 0.066 Uiso 1 1 calc R . . . .
C41 C 0.90979(16) 0.0773(3) 0.52760(10) 0.0438(8) Uani 1 1 d . . . . .
H41 H 0.905447 0.057880 0.553968 0.053 Uiso 1 1 calc R . . . .
C42 C 0.97850(15) 0.2579(2) 0.58764(9) 0.0342(6) Uani 1 1 d . . . . .
C43 C 0.96661(18) 0.1789(3) 0.61505(10) 0.0461(8) Uani 1 1 d . . . . .
H43 H 0.921827 0.154221 0.617988 0.055 Uiso 1 1 calc R . . . .
C44 C 1.0202(2) 0.1353(3) 0.63841(12) 0.0606(10) Uani 1 1 d . . . . .
H44 H 1.011913 0.080290 0.656920 0.073 Uiso 1 1 calc R . . . .
C45 C 1.0849(2) 0.1716(4) 0.63473(12) 0.0604(10) Uani 1 1 d . . . . .
H45 H 1.121369 0.140362 0.650253 0.072 Uiso 1 1 calc R . . . .
C46 C 1.09727(18) 0.2529(4) 0.60877(12) 0.0587(10) Uani 1 1 d . . . . .
H46 H 1.141972 0.279028 0.606678 0.070 Uiso 1 1 calc R . . . .
C47 C 1.04417(16) 0.2966(3) 0.58558(10) 0.0450(8) Uani 1 1 d . . . . .
H47 H 1.052722 0.353921 0.567994 0.054 Uiso 1 1 calc R . . . .
C48 C 0.41932(13) 0.3175(2) 0.66198(8) 0.0252(6) Uani 1 1 d . . . . .
C49 C 0.41352(14) 0.4689(2) 0.70777(9) 0.0316(6) Uani 1 1 d . . . . .
C50 C 0.38665(15) 0.5729(2) 0.69713(9) 0.0370(7) Uani 1 1 d . . . . .
C51 C 0.3553(2) 0.6344(3) 0.72443(11) 0.0525(9) Uani 1 1 d . . . . .
H51 H 0.336962 0.703818 0.717275 0.063 Uiso 1 1 calc R . . . .
C52 C 0.3503(2) 0.5970(3) 0.76158(12) 0.0641(11) Uani 1 1 d . . . . .
H52 H 0.327410 0.639204 0.779736 0.077 Uiso 1 1 calc R . . . .
C53 C 0.3786(2) 0.4978(3) 0.77239(11) 0.0553(9) Uani 1 1 d . . . . .
H53 H 0.375929 0.473349 0.798383 0.066 Uiso 1 1 calc R . . . .
C54 C 0.41108(17) 0.4320(2) 0.74633(9) 0.0389(7) Uani 1 1 d . . . . .
C55 C 0.44556(17) 0.3284(3) 0.76216(9) 0.0402(7) Uani 1 1 d . . . . .
H55 H 0.461153 0.285871 0.739679 0.048 Uiso 1 1 calc R . . . .
C56 C 0.5079(2) 0.3586(3) 0.78873(11) 0.0570(10) Uani 1 1 d . . . . .
H56A H 0.535903 0.410512 0.775303 0.085 Uiso 1 1 calc GR . . . .
H56B H 0.534248 0.292507 0.795236 0.085 Uiso 1 1 calc GR . . . .
H56C H 0.493518 0.392070 0.812607 0.085 Uiso 1 1 calc GR . . . .
C57 C 0.3986(2) 0.2547(3) 0.78420(11) 0.0541(9) Uani 1 1 d . . . . .
H57A H 0.386728 0.291587 0.808015 0.081 Uiso 1 1 calc GR . . . .
H57B H 0.421642 0.185712 0.790907 0.081 Uiso 1 1 calc GR . . . .
H57C H 0.357388 0.239728 0.767753 0.081 Uiso 1 1 calc GR . . . .
C58 C 0.39724(16) 0.6208(2) 0.65761(10) 0.0389(7) Uani 1 1 d . . . . .
H58 H 0.397176 0.559770 0.638343 0.047 Uiso 1 1 calc R . . . .
C59 C 0.34358(19) 0.7047(3) 0.64333(12) 0.0545(9) Uani 1 1 d . . . . .
H59A H 0.298521 0.672388 0.644371 0.082 Uiso 1 1 calc GR . . . .
H59B H 0.350889 0.725527 0.616511 0.082 Uiso 1 1 calc GR . . . .
H59C H 0.347070 0.769591 0.659981 0.082 Uiso 1 1 calc GR . . . .
C60 C 0.46699(17) 0.6763(3) 0.65937(12) 0.0491(9) Uani 1 1 d . . . . .
H60A H 0.467902 0.736427 0.678153 0.074 Uiso 1 1 calc GR . . . .
H60B H 0.475583 0.704936 0.633648 0.074 Uiso 1 1 calc GR . . . .
H60C H 0.501920 0.622711 0.667437 0.074 Uiso 1 1 calc GR . . . .
C61 C 0.44390(13) 0.1706(2) 0.61708(8) 0.0270(6) Uani 1 1 d . . . . .
C62 C 0.42657(16) 0.1695(3) 0.57661(9) 0.0413(7) Uani 1 1 d . . . . .
C63 C 0.41433(19) 0.0690(3) 0.55848(11) 0.0558(10) Uani 1 1 d . . . . .
H63 H 0.401858 0.066910 0.531418 0.067 Uiso 1 1 calc R . . . .
C64 C 0.4199(2) -0.0268(3) 0.57893(13) 0.0613(11) Uani 1 1 d . . . . .
H64 H 0.409333 -0.094187 0.566282 0.074 Uiso 1 1 calc R . . . .
C65 C 0.44068(18) -0.0256(3) 0.61745(11) 0.0498(9) Uani 1 1 d . . . . .
H65 H 0.445632 -0.092887 0.631076 0.060 Uiso 1 1 calc R . . . .
C66 C 0.45478(14) 0.0717(2) 0.63730(9) 0.0329(6) Uani 1 1 d . . . . .
C67 C 0.48859(16) 0.0662(2) 0.67809(10) 0.0393(7) Uani 1 1 d . . . . .
H67 H 0.496652 0.142973 0.687187 0.047 Uiso 1 1 calc R . . . .
C68 C 0.55717(18) 0.0109(3) 0.67719(13) 0.0590(10) Uani 1 1 d . . . . .
H68A H 0.550874 -0.065786 0.669502 0.088 Uiso 1 1 calc GR . . . .
H68B H 0.580734 0.014439 0.703055 0.088 Uiso 1 1 calc GR . . . .
H68C H 0.584070 0.048280 0.658420 0.088 Uiso 1 1 calc GR . . . .
C69 C 0.4475(2) 0.0090(4) 0.70795(12) 0.0646(11) Uani 1 1 d . . . . .
H69A H 0.407533 0.052927 0.712568 0.097 Uiso 1 1 calc GR . . . .
H69B H 0.475324 0.000464 0.732342 0.097 Uiso 1 1 calc GR . . . .
H69C H 0.433305 -0.063155 0.698118 0.097 Uiso 1 1 calc GR . . . .
C70 C 0.4237(3) 0.2741(4) 0.55276(10) 0.0781(16) Uani 1 1 d . . . . .
H70 H 0.443237 0.333754 0.569889 0.094 Uiso 1 1 calc R . . . .
C71 C 0.3545(4) 0.3099(5) 0.53824(18) 0.126(3) Uani 1 1 d . . . . .
H71A H 0.338308 0.263292 0.516451 0.189 Uiso 1 1 calc GR . . . .
H71B H 0.356085 0.386028 0.529540 0.189 Uiso 1 1 calc GR . . . .
H71C H 0.323783 0.303713 0.559206 0.189 Uiso 1 1 calc GR . . . .
C72 C 0.4660(3) 0.2667(7) 0.51852(19) 0.150(4) Uani 1 1 d . . . . .
H72A H 0.510365 0.236418 0.526802 0.225 Uiso 1 1 calc GR . . . .
H72B H 0.471622 0.339820 0.507587 0.225 Uiso 1 1 calc GR . . . .
H72C H 0.443588 0.219064 0.498770 0.225 Uiso 1 1 calc GR . . . .
C73 C 0.27853(15) 0.3715(3) 0.67071(11) 0.0426(8) Uani 1 1 d . . . . .
C74 C 0.2334(2) 0.3936(3) 0.69976(14) 0.0646(11) Uani 1 1 d . . . . .
H74 H 0.239324 0.356715 0.723985 0.077 Uiso 1 1 calc R . . . .
C75 C 0.1815(2) 0.4666(4) 0.69396(19) 0.0888(16) Uani 1 1 d . . . . .
H75 H 0.152531 0.482330 0.714055 0.107 Uiso 1 1 calc R . . . .
C76 C 0.1725(2) 0.5160(4) 0.65892(19) 0.0852(15) Uani 1 1 d . . . . .
H76 H 0.135302 0.564274 0.654331 0.102 Uiso 1 1 calc R . . . .
C77 C 0.2147(2) 0.4990(4) 0.62999(17) 0.0810(14) Uani 1 1 d . . . . .
H77 H 0.207448 0.536266 0.605902 0.097 Uiso 1 1 calc R . . . .
C78 C 0.26974(19) 0.4248(3) 0.63620(13) 0.0594(10) Uani 1 1 d . . . . .
H78 H 0.299987 0.412850 0.616427 0.071 Uiso 1 1 calc R . . . .
C79 C 0.30003(15) 0.1507(3) 0.65358(11) 0.0449(8) Uani 1 1 d . . . . .
C80 C 0.28426(19) 0.0589(3) 0.67567(16) 0.0681(13) Uani 1 1 d . . . . .
H80 H 0.298009 0.056222 0.702571 0.082 Uiso 1 1 calc R . . . .
C81 C 0.2487(2) -0.0278(4) 0.6583(3) 0.103(2) Uani 1 1 d . . . . .
H81 H 0.237675 -0.089233 0.673550 0.123 Uiso 1 1 calc R . . . .
C82 C 0.2293(3) -0.0257(5) 0.6197(3) 0.118(3) Uani 1 1 d . . . . .
H82 H 0.206628 -0.086641 0.607788 0.142 Uiso 1 1 calc R . . . .
C83 C 0.2425(2) 0.0637(5) 0.59833(18) 0.095(2) Uani 1 1 d . . . . .
H83 H 0.227470 0.066251 0.571619 0.114 Uiso 1 1 calc R . . . .
C84 C 0.27790(18) 0.1516(4) 0.61505(13) 0.0629(11) Uani 1 1 d . . . . .
H84 H 0.286909 0.213406 0.599549 0.075 Uiso 1 1 calc R . . . .
N1 N 0.83649(11) 0.40907(18) 0.60095(7) 0.0282(5) Uani 1 1 d . . . . .
N2 N 0.78158(11) 0.25961(18) 0.57804(6) 0.0261(5) Uani 1 1 d . . . . .
N3 N 0.44671(11) 0.40754(17) 0.67920(7) 0.0272(5) Uani 1 1 d . . . . .
N4 N 0.45778(11) 0.27210(17) 0.63600(6) 0.0258(5) Uani 1 1 d . . . . .
P1 P 0.91592(4) 0.30611(6) 0.55003(2) 0.03209(17) Uani 1 1 d . . . . .
P2 P 0.33949(4) 0.26298(6) 0.68202(2) 0.03430(17) Uani 1 1 d . . . . .
H5A H 0.6567(19) 0.566(3) 0.5460(11) 0.054(10) Uiso 1 1 d . . . . .
H3A H 0.518(2) 0.577(3) 0.5729(12) 0.061(11) Uiso 1 1 d . . . . .
H5B H 0.724(2) 0.517(3) 0.5636(11) 0.055(11) Uiso 1 1 d . . . . .
H3B H 0.4886(19) 0.513(3) 0.6053(10) 0.047(10) Uiso 1 1 d . . . . .
H5C H 0.662(2) 0.444(4) 0.5529(11) 0.060(11) Uiso 1 1 d . . . . .
H3C H 0.528(2) 0.461(4) 0.5756(12) 0.067(13) Uiso 1 1 d . . . . .
H6A H 0.561(2) 0.320(3) 0.7174(12) 0.071(13) Uiso 1 1 d . . . . .
H8A H 0.798(2) 0.304(3) 0.6742(11) 0.064(12) Uiso 1 1 d . . . . .
H8B H 0.761(2) 0.256(3) 0.7069(13) 0.064(12) Uiso 1 1 d . . . . .
H8C H 0.7330(18) 0.229(3) 0.6663(11) 0.052(10) Uiso 1 1 d . . . . .
H6B H 0.629(2) 0.265(4) 0.7340(13) 0.073(13) Uiso 1 1 d . . . . .
H6C H 0.604(2) 0.230(4) 0.6954(13) 0.075(14) Uiso 1 1 d . . . . .
H2A H 0.6528(17) 0.233(4) 0.5918(12) 0.13(2) Uiso 1 1 d D . . . .
H2B H 0.5812(16) 0.286(4) 0.5867(10) 0.12(2) Uiso 1 1 d D . . . .
H2C H 0.600(2) 0.205(3) 0.6220(12) 0.13(2) Uiso 1 1 d D . . . .

loop_
_atom_site_aniso_label
_atom_site_aniso_U_11
_atom_site_aniso_U_22
_atom_site_aniso_U_33
_atom_site_aniso_U_23
_atom_site_aniso_U_13
_atom_site_aniso_U_12
Y1 0.02777(13) 0.02303(12) 0.02562(13) -0.00412(9) 0.00246(9) -0.00583(9)
Y2 0.02746(13) 0.02242(12) 0.03158(14) -0.00034(9) 0.00123(10) -0.00568(9)
Al1 0.0519(6) 0.0303(5) 0.0574(6) -0.0189(4) -0.0131(5) 0.0013(4)
Al2 0.0325(4) 0.0289(4) 0.0249(4) -0.0007(3) 0.0007(3) -0.0044(3)
Al3 0.0357(4) 0.0209(4) 0.0305(4) 0.0012(3) 0.0005(3) -0.0054(3)
C1 0.0312(14) 0.0211(13) 0.0268(14) -0.0037(11) 0.0014(11) -0.0062(11)
C2 0.02746(13) 0.02242(12) 0.03158(14) -0.00034(9) 0.00123(10) -0.00568(9)
C3 0.0394(18) 0.0302(16) 0.0409(18) 0.0037(15) -0.0013(15) -0.0051(14)
C4 0.060(2) 0.0285(16) 0.059(2) 0.0043(15) -0.0005(17) -0.0077(15)
C5 0.050(2) 0.0375(18) 0.0305(16) 0.0039(14) 0.0025(14) -0.0026(15)
C6 0.0396(18) 0.048(2) 0.0377(18) 0.0134(16) 0.0013(15) -0.0045(16)
C7 0.0499(19) 0.052(2) 0.0314(16) -0.0092(14) -0.0011(14) -0.0020(16)
C8 0.0364(17) 0.0322(16) 0.0311(16) -0.0002(13) -0.0010(13) -0.0007(13)
C9 0.095(3) 0.090(3) 0.076(3) -0.052(3) -0.035(3) 0.047(3)
C10 0.081(3) 0.039(2) 0.103(4) 0.002(2) -0.032(3) -0.024(2)
C11 0.0260(13) 0.0298(14) 0.0224(13) 0.0015(11) -0.0009(10) -0.0039(11)
C12 0.0316(15) 0.0345(15) 0.0364(16) -0.0095(13) 0.0065(12) -0.0136(12)
C13 0.0385(17) 0.052(2) 0.0395(17) -0.0132(15) 0.0011(14) -0.0193(15)
C14 0.062(2) 0.082(3) 0.052(2) -0.006(2) -0.0054(19) -0.041(2)
C15 0.074(3) 0.089(3) 0.077(3) -0.008(3) 0.000(2) -0.059(3)
C16 0.066(2) 0.055(2) 0.063(2) 0.0043(19) 0.010(2) -0.035(2)
C17 0.0410(17) 0.0369(17) 0.0478(19) -0.0071(14) 0.0101(14) -0.0156(14)
C18 0.0440(18) 0.0356(17) 0.0501(19) 0.0106(15) 0.0049(15) -0.0111(14)
C19 0.063(3) 0.039(2) 0.115(4) 0.017(2) 0.009(2) -0.0054(18)
C20 0.071(3) 0.072(3) 0.048(2) 0.017(2) 0.0092(19) -0.021(2)
C21 0.0373(17) 0.056(2) 0.0336(16) -0.0093(15) -0.0019(13) -0.0109(15)
C22 0.055(2) 0.060(2) 0.046(2) -0.0088(17) 0.0078(17) -0.0093(18)
C23 0.045(2) 0.085(3) 0.050(2) -0.016(2) -0.0107(17) -0.001(2)
C24 0.0278(14) 0.0306(14) 0.0312(15) -0.0099(12) 0.0051(11) -0.0071(12)
C25 0.0289(15) 0.0480(18) 0.0332(16) -0.0132(14) 0.0011(12) -0.0085(13)
C26 0.048(2) 0.062(2) 0.045(2) -0.0281(18) -0.0062(16) -0.0042(17)
C27 0.064(2) 0.050(2) 0.068(3) -0.038(2) -0.006(2) -0.0034(19)
C28 0.055(2) 0.0288(16) 0.070(2) -0.0171(16) 0.0032(18) -0.0048(15)
C29 0.0321(15) 0.0307(15) 0.0442(17) -0.0093(13) 0.0060(13) -0.0046(12)
C30 0.0410(17) 0.0231(14) 0.0467(18) -0.0005(13) 0.0057(14) -0.0055(12)
C31 0.055(2) 0.0369(18) 0.066(2) 0.0084(17) 0.0095(18) 0.0032(16)
C32 0.0494(19) 0.0318(16) 0.056(2) 0.0054(15) 0.0111(16) -0.0060(14)
C33 0.0432(18) 0.057(2) 0.0306(16) -0.0025(15) -0.0047(14) -0.0113(16)
C34 0.050(2) 0.056(2) 0.065(2) -0.0146(19) -0.0035(18) 0.0036(18)
C35 0.072(3) 0.162(6) 0.055(3) 0.044(3) 0.016(2) 0.018(3)
C36 0.0283(15) 0.0477(18) 0.0358(16) -0.0087(14) 0.0054(12) -0.0052(13)
C37 0.0468(19) 0.065(2) 0.0383(18) -0.0097(16) 0.0081(15) -0.0152(17)
C38 0.060(2) 0.096(3) 0.041(2) -0.026(2) 0.0179(18) -0.025(2)
C39 0.049(2) 0.082(3) 0.068(3) -0.041(2) 0.0132(19) -0.011(2)
C40 0.0416(19) 0.053(2) 0.071(3) -0.0214(19) 0.0065(18) -0.0015(16)
C41 0.0365(17) 0.0450(18) 0.051(2) -0.0111(15) 0.0082(15) 0.0014(14)
C42 0.0314(15) 0.0357(16) 0.0356(16) -0.0078(13) 0.0019(12) -0.0054(12)
C43 0.0440(19) 0.0458(19) 0.0476(19) 0.0049(15) -0.0037(15) -0.0109(15)
C44 0.071(3) 0.050(2) 0.059(2) 0.0104(18) -0.011(2) -0.0012(19)
C45 0.050(2) 0.069(3) 0.059(2) -0.005(2) -0.0125(18) 0.008(2)
C46 0.0330(18) 0.083(3) 0.060(2) -0.012(2) -0.0010(16) -0.0040(18)
C47 0.0378(17) 0.056(2) 0.0410(18) -0.0035(15) 0.0035(14) -0.0096(15)
C48 0.0255(13) 0.0209(13) 0.0286(14) 0.0057(11) -0.0017(11) 0.0011(10)
C49 0.0315(15) 0.0261(14) 0.0374(16) -0.0039(12) 0.0037(12) -0.0013(12)
C50 0.0374(16) 0.0254(14) 0.0478(18) -0.0053(13) 0.0000(14) 0.0021(12)
C51 0.064(2) 0.0351(18) 0.058(2) -0.0075(16) 0.0057(18) 0.0161(16)
C52 0.088(3) 0.053(2) 0.053(2) -0.0105(18) 0.018(2) 0.026(2)
C53 0.076(3) 0.051(2) 0.0397(19) -0.0062(16) 0.0127(18) 0.0124(19)
C54 0.0470(18) 0.0321(16) 0.0377(17) -0.0031(13) 0.0043(14) 0.0026(14)
C55 0.0483(18) 0.0381(17) 0.0343(16) 0.0018(13) 0.0028(14) 0.0076(14)
C56 0.064(2) 0.063(2) 0.043(2) -0.0056(18) -0.0062(17) 0.0092(19)
C57 0.065(2) 0.053(2) 0.046(2) 0.0121(17) 0.0121(18) 0.0057(18)
C58 0.0417(17) 0.0245(14) 0.0499(19) 0.0042(13) -0.0007(14) 0.0039(13)
C59 0.051(2) 0.0437(19) 0.068(2) 0.0104(18) -0.0026(18) 0.0102(17)
C60 0.0458(19) 0.0281(16) 0.074(2) 0.0007(16) 0.0043(17) 0.0005(14)
C61 0.0232(13) 0.0287(14) 0.0291(14) -0.0040(11) 0.0018(11) -0.0053(11)
C62 0.0420(17) 0.0505(19) 0.0309(16) -0.0016(14) -0.0021(13) -0.0184(15)
C63 0.057(2) 0.069(3) 0.0405(19) -0.0203(18) -0.0021(17) -0.021(2)
C64 0.062(2) 0.045(2) 0.075(3) -0.032(2) -0.007(2) -0.0066(18)
C65 0.053(2) 0.0266(16) 0.068(2) -0.0086(16) -0.0099(18) -0.0022(15)
C66 0.0296(15) 0.0238(14) 0.0446(17) -0.0018(12) -0.0022(13) -0.0002(12)
C67 0.0442(18) 0.0244(14) 0.0481(18) 0.0066(13) -0.0065(14) -0.0009(13)
C68 0.044(2) 0.057(2) 0.075(3) 0.022(2) -0.0072(18) 0.0042(17)
C69 0.058(2) 0.077(3) 0.058(2) 0.026(2) -0.0016(19) 0.001(2)
C70 0.124(4) 0.075(3) 0.0307(19) 0.0144(18) -0.022(2) -0.065(3)
C71 0.171(6) 0.102(4) 0.114(5) 0.078(4) 0.079(5) 0.064(4)
C72 0.065(3) 0.266(10) 0.123(5) 0.131(6) 0.026(3) 0.000(4)
C73 0.0269(15) 0.0321(16) 0.069(2) -0.0058(15) 0.0030(15) -0.0018(13)
C74 0.050(2) 0.061(2) 0.085(3) -0.016(2) 0.022(2) 0.0021(19)
C75 0.057(3) 0.082(3) 0.132(5) -0.022(3) 0.034(3) 0.012(3)
C76 0.039(2) 0.084(3) 0.132(5) 0.011(3) 0.004(3) 0.010(2)
C77 0.070(3) 0.059(3) 0.113(4) 0.026(3) -0.007(3) 0.000(2)
C78 0.042(2) 0.054(2) 0.081(3) 0.012(2) -0.0037(19) -0.0068(17)
C79 0.0272(15) 0.0349(17) 0.074(2) -0.0135(16) 0.0137(16) -0.0040(13)
C80 0.042(2) 0.0361(19) 0.129(4) 0.007(2) 0.023(2) -0.0033(16)
C81 0.056(3) 0.033(2) 0.225(8) -0.022(4) 0.054(4) -0.010(2)
C82 0.054(3) 0.083(4) 0.226(9) -0.097(5) 0.063(4) -0.029(3)
C83 0.048(2) 0.124(5) 0.116(4) -0.082(4) 0.027(3) -0.024(3)
C84 0.0371(19) 0.075(3) 0.078(3) -0.033(2) 0.0149(19) -0.0130(18)
N1 0.0290(12) 0.0271(12) 0.0286(12) -0.0059(9) 0.0030(9) -0.0092(10)
N2 0.0285(12) 0.0252(11) 0.0245(11) -0.0035(9) 0.0008(9) -0.0063(9)
N3 0.0289(12) 0.0201(11) 0.0323(12) 0.0002(9) 0.0010(10) 0.0003(9)
N4 0.0277(11) 0.0197(11) 0.0297(12) 0.0013(9) 0.0004(9) -0.0035(9)
P1 0.0300(4) 0.0361(4) 0.0307(4) -0.0021(3) 0.0057(3) -0.0054(3)
P2 0.0312(4) 0.0308(4) 0.0415(4) 0.0014(3) 0.0069(3) -0.0046(3)

loop_
_atom_type_symbol
_atom_type_description
_atom_type_scat_dispersion_real
_atom_type_scat_dispersion_imag
_atom_type_scat_source
C C 0.0148 0.0070 'International Tables Vol C Tables 4.2.6.8 and 6.1.1.4'
H H 0.0000 0.0000 'International Tables Vol C Tables 4.2.6.8 and 6.1.1.4'
Al Al 0.1764 0.1845 'International Tables Vol C Tables 4.2.6.8 and 6.1.1.4'
N N 0.0253 0.0136 'International Tables Vol C Tables 4.2.6.8 and 6.1.1.4'
P P 0.2596 0.3354 'International Tables Vol C Tables 4.2.6.8 and 6.1.1.4'
Y Y -0.4641 1.6216 'International Tables Vol C Tables 4.2.6.8 and 6.1.1.4'

loop_
_geom_angle_atom_site_label_1
_geom_angle_atom_site_label_2
_geom_angle_atom_site_label_3
_geom_angle
_geom_angle_site_symmetry_1
_geom_angle_site_symmetry_3
_geom_angle_publ_flag
Y2 Y1 H5B 105.9(9) . . ?
Y2 Y1 H5C 82.6(9) . . ?
Y2 Y1 H8A 106.1(10) . . ?
Y2 Y1 H8C 80.9(8) . . ?
Y2 Y1 H2A 67.0(2) . . ?
Al2 Y1 Y2 53.288(17) . . ?
Al2 Y1 Al3 80.73(2) . . ?
Al2 Y1 H5B 133.7(9) . . ?
Al2 Y1 H5C 132.1(9) . . ?
Al2 Y1 H8A 58.5(9) . . ?
Al2 Y1 H8C 55.5(9) . . ?
Al2 Y1 H2A 102.4(7) . . ?
Al3 Y1 Y2 53.015(17) . . ?
Al3 Y1 H5B 57.9(9) . . ?
Al3 Y1 H5C 55.7(9) . . ?
Al3 Y1 H8A 135.0(9) . . ?
Al3 Y1 H8C 130.7(8) . . ?
Al3 Y1 H2A 100.4(7) . . ?
C1 Y1 Y2 41.33(6) . . ?
C1 Y1 Al2 40.69(7) . . ?
C1 Y1 Al3 40.26(7) . . ?
C1 Y1 C2 86.18(9) . . ?
C1 Y1 C5 81.89(10) . . ?
C1 Y1 C8 82.92(10) . . ?
C1 Y1 C11 157.84(8) . . ?
C1 Y1 H5B 94.8(9) . . ?
C1 Y1 H5C 94.8(9) . . ?
C1 Y1 H8A 96.2(9) . . ?
C1 Y1 H8C 94.5(8) . . ?
C1 Y1 H2A 108.3(2) . . ?
C2 Y1 Y2 44.86(6) . . ?
C2 Y1 Al2 85.50(6) . . ?
C2 Y1 Al3 83.75(6) . . ?
C2 Y1 C11 115.86(8) . . ?
C2 Y1 H5B 107.7(9) . . ?
C2 Y1 H5C 72.3(9) . . ?
C2 Y1 H8A 109.0(9) . . ?
C2 Y1 H8C 72.5(9) . . ?
C2 Y1 H2A 22.1(2) . . ?
C5 Y1 Y2 83.90(8) . . ?
C5 Y1 Al2 122.48(8) . . ?
C5 Y1 Al3 41.75(8) . . ?
C5 Y1 C2 88.12(10) . . ?
C5 Y1 C11 95.91(9) . . ?
C5 Y1 H5B 22.7(9) . . ?
C5 Y1 H5C 21.2(9) . . ?
C5 Y1 H8A 162.7(9) . . ?
C5 Y1 H8C 160.5(9) . . ?
C5 Y1 H2A 91.0(11) . . ?
C8 Y1 Y2 84.04(7) . . ?
C8 Y1 Al2 42.30(7) . . ?
C8 Y1 Al3 123.02(7) . . ?
C8 Y1 C2 89.86(10) . . ?
C8 Y1 C5 164.78(11) . . ?
C8 Y1 C11 98.55(9) . . ?
C8 Y1 H5B 162.2(9) . . ?
C8 Y1 H5C 162.1(9) . . ?
C8 Y1 H8A 22.6(9) . . ?
C8 Y1 H8C 21.6(9) . . ?
C8 Y1 H2A 92.8(11) . . ?
C11 Y1 Y2 160.70(5) . . ?
C11 Y1 Al2 137.46(5) . . ?
C11 Y1 Al3 134.82(6) . . ?
C11 Y1 H5B 77.1(9) . . ?
C11 Y1 H5C 90.3(9) . . ?
C11 Y1 H8A 79.3(9) . . ?
C11 Y1 H8C 94.5(8) . . ?
C11 Y1 H2A 93.7(2) . . ?
N1 Y1 Y2 170.85(5) . . ?
N1 Y1 Al2 122.17(6) . . ?
N1 Y1 Al3 120.27(6) . . ?
N1 Y1 C1 129.61(8) . . ?
N1 Y1 C2 144.10(8) . . ?
N1 Y1 C5 93.79(10) . . ?
N1 Y1 C8 96.67(9) . . ?
N1 Y1 C11 28.27(7) . . ?
N1 Y1 N2 56.00(7) . . ?
N1 Y1 H5B 71.2(10) . . ?
N1 Y1 H5C 98.4(9) . . ?
N1 Y1 H8A 74.1(10) . . ?
N1 Y1 H8C 103.1(8) . . ?
N1 Y1 H2A 122.0(2) . . ?
N2 Y1 Y2 133.07(5) . . ?
N2 Y1 Al2 138.15(6) . . ?
N2 Y1 Al3 139.53(6) . . ?
N2 Y1 C1 174.38(8) . . ?
N2 Y1 C2 88.24(8) . . ?
N2 Y1 C5 98.56(9) . . ?
N2 Y1 C8 96.46(9) . . ?
N2 Y1 C11 27.77(7) . . ?
N2 Y1 H5B 87.5(9) . . ?
N2 Y1 H5C 84.1(9) . . ?
N2 Y1 H8A 85.0(9) . . ?
N2 Y1 H8C 83.2(8) . . ?
N2 Y1 H2A 66.1(2) . . ?
H5B Y1 H5C 35.5(12) . . ?
H5B Y1 H8A 142.3(14) . . ?
H5B Y1 H8C 170.7(12) . . ?
H5B Y1 H2A 104.6(14) . . ?
H5C Y1 H8A 169.0(13) . . ?
H5C Y1 H8C 142.8(13) . . ?
H5C Y1 H2A 70.9(14) . . ?
H8A Y1 H8C 36.5(12) . . ?
H8A Y1 H2A 105.9(14) . . ?
H8C Y1 H2A 71.9(14) . . ?
Y1 Y2 H3B 105.6(9) . . ?
Y1 Y2 H6A 106.1(11) . . ?
Al2 Y2 Y1 52.875(17) . . ?
Al2 Y2 H3B 136.7(9) . . ?
Al2 Y2 H6A 58.3(10) . . ?
Al3 Y2 Y1 53.464(17) . . ?
Al3 Y2 Al2 80.75(2) . . ?
Al3 Y2 H3B 59.0(9) . . ?
Al3 Y2 H6A 134.0(10) . . ?
C1 Y2 Y1 41.49(6) . . ?
C1 Y2 Al2 40.47(7) . . ?
C1 Y2 Al3 40.52(7) . . ?
C1 Y2 C2 87.05(9) . . ?
C1 Y2 C3 82.66(10) . . ?
C1 Y2 C6 82.06(10) . . ?
C1 Y2 C48 159.58(8) . . ?
C1 Y2 H3B 97.2(9) . . ?
C1 Y2 H6A 95.3(10) . . ?
C2 Y2 Y1 45.57(6) . . ?
C2 Y2 Al2 85.71(6) . . ?
C2 Y2 Al3 84.64(6) . . ?
C2 Y2 C3 88.28(10) . . ?
C2 Y2 C6 91.04(11) . . ?
C2 Y2 C48 113.23(8) . . ?
C2 Y2 H3B 104.4(9) . . ?
C2 Y2 H6A 110.0(10) . . ?
C3 Y2 Y1 84.49(8) . . ?
C3 Y2 Al2 122.99(7) . . ?
C3 Y2 Al3 42.23(7) . . ?
C3 Y2 C48 99.55(9) . . ?
C3 Y2 H3B 21.2(9) . . ?
C3 Y2 H6A 161.6(10) . . ?
C6 Y2 Y1 84.14(8) . . ?
C6 Y2 Al2 41.77(8) . . ?
C6 Y2 Al3 122.50(8) . . ?
C6 Y2 C3 164.71(11) . . ?
C6 Y2 C48 94.75(9) . . ?
C6 Y2 H3B 164.5(9) . . ?
C6 Y2 H6A 22.5(10) . . ?
C48 Y2 Y1 158.60(5) . . ?
C48 Y2 Al2 134.48(5) . . ?
C48 Y2 Al3 139.11(5) . . ?
C48 Y2 H3B 80.5(9) . . ?
C48 Y2 H6A 76.2(10) . . ?
N3 Y2 Y1 172.17(6) . . ?
N3 Y2 Al2 120.07(6) . . ?
N3 Y2 Al3 124.94(5) . . ?
N3 Y2 C1 131.43(8) . . ?
N3 Y2 C2 141.39(8) . . ?
N3 Y2 C3 98.43(10) . . ?
N3 Y2 C6 91.61(10) . . ?
N3 Y2 C48 28.19(8) . . ?
N3 Y2 N4 56.00(8) . . ?
N3 Y2 H3B 77.2(9) . . ?
N3 Y2 H6A 69.2(11) . . ?
N4 Y2 Y1 131.20(5) . . ?
N4 Y2 Al2 140.50(5) . . ?
N4 Y2 Al3 136.44(6) . . ?
N4 Y2 C1 172.43(8) . . ?
N4 Y2 C2 85.64(8) . . ?
N4 Y2 C3 95.16(9) . . ?
N4 Y2 C6 100.01(9) . . ?
N4 Y2 C48 27.92(8) . . ?
N4 Y2 H3B 82.7(9) . . ?
N4 Y2 H6A 89.1(10) . . ?
H3B Y2 H6A 143.9(14) . . ?
Al2 Al1 Al3 85.72(3) . . ?
C1 Al1 Al2 43.56(8) . . ?
C1 Al1 Al3 42.17(8) . . ?
C1 Al1 C9 123.46(19) . . ?
C1 Al1 C10 122.50(18) . . ?
C9 Al1 Al2 110.67(19) . . ?
C9 Al1 Al3 117.47(13) . . ?
C10 Al1 Al2 117.61(14) . . ?
C10 Al1 Al3 108.58(16) . . ?
C10 Al1 C9 114.0(2) . . ?
Y1 Al2 Y2 73.84(2) . . ?
Al1 Al2 Y1 84.19(3) . . ?
Al1 Al2 Y2 85.99(3) . . ?
C1 Al2 Y1 53.36(8) . . ?
C1 Al2 Y2 52.77(8) . . ?
C1 Al2 Al1 42.62(8) . . ?
C1 Al2 C6 109.66(13) . . ?
C1 Al2 C7 115.64(13) . . ?
C1 Al2 C8 110.16(12) . . ?
C6 Al2 Y1 112.22(11) . . ?
C6 Al2 Y2 57.19(10) . . ?
C6 Al2 Al1 129.79(12) . . ?
C6 Al2 C8 98.40(15) . . ?
C7 Al2 Y1 136.82(11) . . ?
C7 Al2 Y2 137.86(11) . . ?
C7 Al2 Al1 73.04(11) . . ?
C7 Al2 C6 110.55(15) . . ?
C7 Al2 C8 111.08(14) . . ?
C8 Al2 Y1 56.91(9) . . ?
C8 Al2 Y2 110.64(10) . . ?
C8 Al2 Al1 128.05(10) . . ?
Y2 Al3 Y1 73.52(2) . . ?
Al1 Al3 Y1 82.67(3) . . ?
Al1 Al3 Y2 85.04(3) . . ?
C1 Al3 Y1 52.74(8) . . ?
C1 Al3 Y2 52.91(8) . . ?
C1 Al3 Al1 41.31(8) . . ?
C1 Al3 C3 110.98(13) . . ?
C1 Al3 C4 117.53(14) . . ?
C1 Al3 C5 109.22(13) . . ?
C3 Al3 Y1 111.79(10) . . ?
C3 Al3 Y2 58.24(10) . . ?
C3 Al3 Al1 131.37(11) . . ?
C4 Al3 Y1 136.64(12) . . ?
C4 Al3 Y2 139.81(12) . . ?
C4 Al3 Al1 76.23(11) . . ?
C4 Al3 C3 110.61(15) . . ?
C4 Al3 C5 108.65(15) . . ?
C5 Al3 Y1 56.67(10) . . ?
C5 Al3 Y2 111.10(10) . . ?
C5 Al3 Al1 126.25(11) . . ?
C5 Al3 C3 98.05(15) . . ?
Y2 C1 Y1 97.17(9) . . ?
Al1 C1 Y1 128.59(13) . . ?
Al1 C1 Y2 134.20(14) . . ?
Al1 C1 Al2 93.82(12) . . ?
Al1 C1 Al3 96.52(12) . . ?
Al2 C1 Y1 85.95(10) . . ?
Al2 C1 Y2 86.76(10) . . ?
Al3 C1 Y1 87.01(10) . . ?
Al3 C1 Y2 86.57(10) . . ?
Al3 C1 Al2 169.63(15) . . ?
Y1 C2 H2A 71(3) . . ?
Y1 C2 H2B 119(3) . . ?
Y1 C2 H2C 129(3) . . ?
Y2 C2 Y1 89.57(8) . . ?
Y2 C2 H2A 160(3) . . ?
Y2 C2 H2B 83(3) . . ?
Y2 C2 H2C 85(3) . . ?
H2A C2 H2B 106(2) . . ?
H2A C2 H2C 107(2) . . ?
H2B C2 H2C 110(2) . . ?
Y2 C3 H3A 167(2) . . ?
Y2 C3 H3B 69(2) . . ?
Y2 C3 H3C 88(3) . . ?
Al3 C3 Y2 79.53(11) . . ?
Al3 C3 H3A 95(2) . . ?
Al3 C3 H3B 127(2) . . ?
Al3 C3 H3C 112(3) . . ?
H3A C3 H3B 106(3) . . ?
H3A C3 H3C 105(4) . . ?
H3B C3 H3C 109(3) . . ?
Al3 C4 H4A 109.5 . . ?
Al3 C4 H4B 109.5 . . ?
Al3 C4 H4C 109.5 . . ?
H4A C4 H4B 109.5 . . ?
H4A C4 H4C 109.5 . . ?
H4B C4 H4C 109.5 . . ?
Y1 C5 H5A 174(2) . . ?
Y1 C5 H5B 73(2) . . ?
Y1 C5 H5C 79(2) . . ?
Al3 C5 Y1 81.57(11) . . ?
Al3 C5 H5A 94(2) . . ?
Al3 C5 H5B 122(2) . . ?
Al3 C5 H5C 120(2) . . ?
H5A C5 H5B 106(3) . . ?
H5A C5 H5C 107(3) . . ?
H5B C5 H5C 105(3) . . ?
Y2 C6 H6A 72(2) . . ?
Y2 C6 H6B 175(3) . . ?
Y2 C6 H6C 84(3) . . ?
Al2 C6 Y2 81.04(11) . . ?
Al2 C6 H6A 124(2) . . ?
Al2 C6 H6B 95(3) . . ?
Al2 C6 H6C 115(3) . . ?
H6A C6 H6B 109(4) . . ?
H6A C6 H6C 110(4) . . ?
H6B C6 H6C 100(4) . . ?
Al2 C7 H7A 109.5 . . ?
Al2 C7 H7B 109.5 . . ?
Al2 C7 H7C 109.5 . . ?
H7A C7 H7B 109.5 . . ?
H7A C7 H7C 109.5 . . ?
H7B C7 H7C 109.5 . . ?
Y1 C8 H8A 79(2) . . ?
Y1 C8 H8B 175(3) . . ?
Y1 C8 H8C 78(2) . . ?
Al2 C8 Y1 80.79(10) . . ?
Al2 C8 H8A 125(2) . . ?
Al2 C8 H8B 95(2) . . ?
Al2 C8 H8C 116(2) . . ?
H8A C8 H8B 103(3) . . ?
H8A C8 H8C 109(3) . . ?
H8B C8 H8C 106(3) . . ?
Al1 C9 H9A 109.5 . . ?
Al1 C9 H9B 109.5 . . ?
Al1 C9 H9C 109.5 . . ?
H9A C9 H9B 109.5 . . ?
H9A C9 H9C 109.5 . . ?
H9B C9 H9C 109.5 . . ?
Al1 C10 H10A 109.5 . . ?
Al1 C10 H10B 109.5 . . ?
Al1 C10 H10C 109.5 . . ?
H10A C10 H10B 109.5 . . ?
H10A C10 H10C 109.5 . . ?
H10B C10 H10C 109.5 . . ?
N1 C11 Y1 56.18(13) . . ?
N1 C11 P1 114.60(19) . . ?
N2 C11 Y1 57.12(14) . . ?
N2 C11 N1 113.2(2) . . ?
N2 C11 P1 132.0(2) . . ?
P1 C11 Y1 168.30(14) . . ?
C13 C12 N1 118.7(3) . . ?
C17 C12 C13 119.9(3) . . ?
C17 C12 N1 121.2(3) . . ?
C12 C13 C21 122.7(3) . . ?
C14 C13 C12 118.9(3) . . ?
C14 C13 C21 118.2(3) . . ?
C13 C14 H14 119.4 . . ?
C15 C14 C13 121.3(4) . . ?
C15 C14 H14 119.4 . . ?
C14 C15 H15 119.9 . . ?
C14 C15 C16 120.2(3) . . ?
C16 C15 H15 119.9 . . ?
C15 C16 H16 119.4 . . ?
C15 C16 C17 121.1(4) . . ?
C17 C16 H16 119.4 . . ?
C12 C17 C18 123.8(3) . . ?
C16 C17 C12 118.6(3) . . ?
C16 C17 C18 117.6(3) . . ?
C17 C18 H18 108.0 . . ?
C17 C18 C19 110.0(3) . . ?
C17 C18 C20 112.7(3) . . ?
C19 C18 H18 108.0 . . ?
C20 C18 H18 108.0 . . ?
C20 C18 C19 109.9(3) . . ?
C18 C19 H19A 109.5 . . ?
C18 C19 H19B 109.5 . . ?
C18 C19 H19C 109.5 . . ?
H19A C19 H19B 109.5 . . ?
H19A C19 H19C 109.5 . . ?
H19B C19 H19C 109.5 . . ?
C18 C20 H20A 109.5 . . ?
C18 C20 H20B 109.5 . . ?
C18 C20 H20C 109.5 . . ?
H20A C20 H20B 109.5 . . ?
H20A C20 H20C 109.5 . . ?
H20B C20 H20C 109.5 . . ?
C13 C21 H21 107.8 . . ?
C13 C21 C22 109.7(3) . . ?
C13 C21 C23 113.7(3) . . ?
C22 C21 H21 107.8 . . ?
C22 C21 C23 110.0(3) . . ?
C23 C21 H21 107.8 . . ?
C21 C22 H22A 109.5 . . ?
C21 C22 H22B 109.5 . . ?
C21 C22 H22C 109.5 . . ?
H22A C22 H22B 109.5 . . ?
H22A C22 H22C 109.5 . . ?
H22B C22 H22C 109.5 . . ?
C21 C23 H23A 109.5 . . ?
C21 C23 H23B 109.5 . . ?
C21 C23 H23C 109.5 . . ?
H23A C23 H23B 109.5 . . ?
H23A C23 H23C 109.5 . . ?
H23B C23 H23C 109.5 . . ?
C25 C24 N2 119.1(3) . . ?
C29 C24 C25 120.8(3) . . ?
C29 C24 N2 119.7(2) . . ?
C24 C25 C33 122.7(3) . . ?
C26 C25 C24 117.9(3) . . ?
C26 C25 C33 119.2(3) . . ?
C25 C26 H26 119.2 . . ?
C27 C26 C25 121.7(3) . . ?
C27 C26 H26 119.2 . . ?
C26 C27 H27 120.0 . . ?
C26 C27 C28 120.0(3) . . ?
C28 C27 H27 120.0 . . ?
C27 C28 H28 119.3 . . ?
C27 C28 C29 121.4(3) . . ?
C29 C28 H28 119.3 . . ?
C24 C29 C30 123.0(3) . . ?
C28 C29 C24 118.0(3) . . ?
C28 C29 C30 118.9(3) . . ?
C29 C30 H30 108.0 . . ?
C29 C30 C31 113.9(3) . . ?
C29 C30 C32 109.8(3) . . ?
C31 C30 H30 108.0 . . ?
C32 C30 H30 108.0 . . ?
C32 C30 C31 108.9(3) . . ?
C30 C31 H31A 109.5 . . ?
C30 C31 H31B 109.5 . . ?
C30 C31 H31C 109.5 . . ?
H31A C31 H31B 109.5 . . ?
H31A C31 H31C 109.5 . . ?
H31B C31 H31C 109.5 . . ?
C30 C32 H32A 109.5 . . ?
C30 C32 H32B 109.5 . . ?
C30 C32 H32C 109.5 . . ?
H32A C32 H32B 109.5 . . ?
H32A C32 H32C 109.5 . . ?
H32B C32 H32C 109.5 . . ?
C25 C33 H33 107.9 . . ?
C25 C33 C34 110.3(3) . . ?
C25 C33 C35 114.2(3) . . ?
C34 C33 H33 107.9 . . ?
C34 C33 C35 108.6(3) . . ?
C35 C33 H33 107.9 . . ?
C33 C34 H34A 109.5 . . ?
C33 C34 H34B 109.5 . . ?
C33 C34 H34C 109.5 . . ?
H34A C34 H34B 109.5 . . ?
H34A C34 H34C 109.5 . . ?
H34B C34 H34C 109.5 . . ?
C33 C35 H35A 109.5 . . ?
C33 C35 H35B 109.5 . . ?
C33 C35 H35C 109.5 . . ?
H35A C35 H35B 109.5 . . ?
H35A C35 H35C 109.5 . . ?
H35B C35 H35C 109.5 . . ?
C37 C36 P1 114.2(3) . . ?
C41 C36 C37 117.8(3) . . ?
C41 C36 P1 127.6(2) . . ?
C36 C37 H37 119.9 . . ?
C38 C37 C36 120.2(4) . . ?
C38 C37 H37 119.9 . . ?
C37 C38 H38 119.5 . . ?
C39 C38 C37 121.0(4) . . ?
C39 C38 H38 119.5 . . ?
C38 C39 H39 120.3 . . ?
C40 C39 C38 119.4(4) . . ?
C40 C39 H39 120.3 . . ?
C39 C40 H40 119.8 . . ?
C39 C40 C41 120.5(4) . . ?
C41 C40 H40 119.8 . . ?
C36 C41 C40 120.9(3) . . ?
C36 C41 H41 119.6 . . ?
C40 C41 H41 119.6 . . ?
C43 C42 C47 118.4(3) . . ?
C43 C42 P1 124.8(2) . . ?
C47 C42 P1 116.5(2) . . ?
C42 C43 H43 119.9 . . ?
C42 C43 C44 120.2(3) . . ?
C44 C43 H43 119.9 . . ?
C43 C44 H44 119.9 . . ?
C45 C44 C43 120.3(4) . . ?
C45 C44 H44 119.9 . . ?
C44 C45 H45 119.8 . . ?
C46 C45 C44 120.3(4) . . ?
C46 C45 H45 119.8 . . ?
C45 C46 H46 120.2 . . ?
C45 C46 C47 119.7(3) . . ?
C47 C46 H46 120.2 . . ?
C42 C47 H47 119.5 . . ?
C46 C47 C42 121.1(3) . . ?
C46 C47 H47 119.5 . . ?
N3 C48 Y2 57.07(14) . . ?
N3 C48 P2 116.7(2) . . ?
N4 C48 Y2 57.08(13) . . ?
N4 C48 N3 113.8(2) . . ?
N4 C48 P2 128.9(2) . . ?
P2 C48 Y2 166.25(13) . . ?
C50 C49 N3 118.3(3) . . ?
C54 C49 C50 119.7(3) . . ?
C54 C49 N3 121.9(3) . . ?
C49 C50 C58 120.6(3) . . ?
C51 C50 C49 119.3(3) . . ?
C51 C50 C58 120.0(3) . . ?
C50 C51 H51 119.3 . . ?
C52 C51 C50 121.3(3) . . ?
C52 C51 H51 119.3 . . ?
C51 C52 H52 120.3 . . ?
C51 C52 C53 119.5(3) . . ?
C53 C52 H52 120.3 . . ?
C52 C53 H53 119.0 . . ?
C52 C53 C54 122.1(3) . . ?
C54 C53 H53 119.0 . . ?
C49 C54 C55 124.2(3) . . ?
C53 C54 C49 118.1(3) . . ?
C53 C54 C55 117.7(3) . . ?
C54 C55 H55 108.0 . . ?
C54 C55 C56 109.7(3) . . ?
C54 C55 C57 113.2(3) . . ?
C56 C55 H55 108.0 . . ?
C56 C55 C57 109.7(3) . . ?
C57 C55 H55 108.0 . . ?
C55 C56 H56A 109.5 . . ?
C55 C56 H56B 109.5 . . ?
C55 C56 H56C 109.5 . . ?
H56A C56 H56B 109.5 . . ?
H56A C56 H56C 109.5 . . ?
H56B C56 H56C 109.5 . . ?
C55 C57 H57A 109.5 . . ?
C55 C57 H57B 109.5 . . ?
C55 C57 H57C 109.5 . . ?
H57A C57 H57B 109.5 . . ?
H57A C57 H57C 109.5 . . ?
H57B C57 H57C 109.5 . . ?
C50 C58 H58 108.4 . . ?
C50 C58 C59 114.4(3) . . ?
C50 C58 C60 108.4(3) . . ?
C59 C58 H58 108.4 . . ?
C59 C58 C60 108.7(3) . . ?
C60 C58 H58 108.4 . . ?
C58 C59 H59A 109.5 . . ?
C58 C59 H59B 109.5 . . ?
C58 C59 H59C 109.5 . . ?
H59A C59 H59B 109.5 . . ?
H59A C59 H59C 109.5 . . ?
H59B C59 H59C 109.5 . . ?
C58 C60 H60A 109.5 . . ?
C58 C60 H60B 109.5 . . ?
C58 C60 H60C 109.5 . . ?
H60A C60 H60B 109.5 . . ?
H60A C60 H60C 109.5 . . ?
H60B C60 H60C 109.5 . . ?
C62 C61 N4 119.2(3) . . ?
C66 C61 C62 120.0(3) . . ?
C66 C61 N4 120.4(2) . . ?
C61 C62 C70 121.6(3) . . ?
C63 C62 C61 118.3(3) . . ?
C63 C62 C70 120.1(3) . . ?
C62 C63 H63 119.4 . . ?
C64 C63 C62 121.3(3) . . ?
C64 C63 H63 119.4 . . ?
C63 C64 H64 119.9 . . ?
C65 C64 C63 120.1(3) . . ?
C65 C64 H64 119.9 . . ?
C64 C65 H65 119.2 . . ?
C64 C65 C66 121.7(3) . . ?
C66 C65 H65 119.2 . . ?
C61 C66 C67 122.8(3) . . ?
C65 C66 C61 118.2(3) . . ?
C65 C66 C67 118.6(3) . . ?
C66 C67 H67 107.5 . . ?
C66 C67 C68 109.9(3) . . ?
C66 C67 C69 115.1(3) . . ?
C68 C67 H67 107.5 . . ?
C68 C67 C69 109.2(3) . . ?
C69 C67 H67 107.5 . . ?
C67 C68 H68A 109.5 . . ?
C67 C68 H68B 109.5 . . ?
C67 C68 H68C 109.5 . . ?
H68A C68 H68B 109.5 . . ?
H68A C68 H68C 109.5 . . ?
H68B C68 H68C 109.5 . . ?
C67 C69 H69A 109.5 . . ?
C67 C69 H69B 109.5 . . ?
C67 C69 H69C 109.5 . . ?
H69A C69 H69B 109.5 . . ?
H69A C69 H69C 109.5 . . ?
H69B C69 H69C 109.5 . . ?
C62 C70 H70 107.2 . . ?
C71 C70 C62 115.3(4) . . ?
C71 C70 H70 107.2 . . ?
C71 C70 C72 107.7(4) . . ?
C72 C70 C62 111.9(5) . . ?
C72 C70 H70 107.2 . . ?
C70 C71 H71A 109.5 . . ?
C70 C71 H71B 109.5 . . ?
C70 C71 H71C 109.5 . . ?
H71A C71 H71B 109.5 . . ?
H71A C71 H71C 109.5 . . ?
H71B C71 H71C 109.5 . . ?
C70 C72 H72A 109.5 . . ?
C70 C72 H72B 109.5 . . ?
C70 C72 H72C 109.5 . . ?
H72A C72 H72B 109.5 . . ?
H72A C72 H72C 109.5 . . ?
H72B C72 H72C 109.5 . . ?
C74 C73 P2 115.5(3) . . ?
C78 C73 C74 118.6(4) . . ?
C78 C73 P2 125.6(3) . . ?
C73 C74 H74 119.1 . . ?
C75 C74 C73 121.8(5) . . ?
C75 C74 H74 119.1 . . ?
C74 C75 H75 120.8 . . ?
C76 C75 C74 118.4(5) . . ?
C76 C75 H75 120.8 . . ?
C75 C76 H76 118.8 . . ?
C75 C76 C77 122.5(5) . . ?
C77 C76 H76 118.8 . . ?
C76 C77 H77 120.3 . . ?
C76 C77 C78 119.3(5) . . ?
C78 C77 H77 120.3 . . ?
C73 C78 C77 119.3(4) . . ?
C73 C78 H78 120.4 . . ?
C77 C78 H78 120.4 . . ?
C80 C79 P2 114.3(3) . . ?
C84 C79 C80 117.7(4) . . ?
C84 C79 P2 127.6(3) . . ?
C79 C80 H80 119.9 . . ?
C81 C80 C79 120.2(5) . . ?
C81 C80 H80 119.9 . . ?
C80 C81 H81 119.7 . . ?
C82 C81 C80 120.5(6) . . ?
C82 C81 H81 119.7 . . ?
C81 C82 H82 120.1 . . ?
C83 C82 C81 119.7(5) . . ?
C83 C82 H82 120.1 . . ?
C82 C83 H83 119.6 . . ?
C82 C83 C84 120.7(6) . . ?
C84 C83 H83 119.6 . . ?
C79 C84 C83 121.1(5) . . ?
C79 C84 H84 119.5 . . ?
C83 C84 H84 119.5 . . ?
C11 N1 Y1 95.56(16) . . ?
C11 N1 C12 122.5(2) . . ?
C12 N1 Y1 141.46(18) . . ?
C11 N2 Y1 95.11(16) . . ?
C11 N2 C24 125.0(2) . . ?
C24 N2 Y1 139.31(17) . . ?
C48 N3 Y2 94.73(16) . . ?
C48 N3 C49 122.7(2) . . ?
C49 N3 Y2 142.12(18) . . ?
C48 N4 Y2 95.00(16) . . ?
C48 N4 C61 124.7(2) . . ?
C61 N4 Y2 138.26(17) . . ?
C36 P1 C11 112.79(13) . . ?
C42 P1 C11 101.56(13) . . ?
C42 P1 C36 99.75(14) . . ?
C73 P2 C48 103.01(13) . . ?
C73 P2 C79 100.28(15) . . ?
C79 P2 C48 113.98(14) . . ?

loop_
_geom_bond_atom_site_label_1
_geom_bond_atom_site_label_2
_geom_bond_distance
_geom_bond_site_symmetry_2
_geom_bond_publ_flag
Y1 Y2 3.6371(5) . ?
Y1 Al2 3.0192(9) . ?
Y1 Al3 3.0475(9) . ?
Y1 C1 2.429(3) . ?
Y1 C2 2.597(3) . ?
Y1 C5 2.574(3) . ?
Y1 C8 2.562(3) . ?
Y1 C11 2.849(3) . ?
Y1 N1 2.378(2) . ?
Y1 N2 2.402(2) . ?
Y1 H5B 2.48(4) . ?
Y1 H5C 2.57(4) . ?
Y1 H8A 2.56(4) . ?
Y1 H8C 2.53(4) . ?
Y1 H2A 2.46(5) . ?
Y2 Al2 3.0356(9) . ?
Y2 Al3 3.0297(9) . ?
Y2 C1 2.421(3) . ?
Y2 C2 2.566(3) . ?
Y2 C3 2.620(3) . ?
Y2 C6 2.583(3) . ?
Y2 C48 2.844(3) . ?
Y2 N3 2.395(2) . ?
Y2 N4 2.396(2) . ?
Y2 H3B 2.45(3) . ?
Y2 H6A 2.47(4) . ?
Al1 Al2 2.8574(13) . ?
Al1 Al3 2.9185(13) . ?
Al1 C1 1.939(3) . ?
Al1 C9 1.957(5) . ?
Al1 C10 1.957(4) . ?
Al2 C1 1.973(3) . ?
Al2 C6 2.047(3) . ?
Al2 C7 1.989(3) . ?
Al2 C8 2.058(3) . ?
Al3 C1 1.972(3) . ?
Al3 C3 2.071(3) . ?
Al3 C4 1.980(3) . ?
Al3 C5 2.052(3) . ?
C2 H2A 0.980(10) . ?
C2 H2B 0.972(10) . ?
C2 H2C 0.971(10) . ?
C3 H3A 0.95(4) . ?
C3 H3B 0.95(4) . ?
C3 H3C 0.87(5) . ?
C4 H4A 0.9800 . ?
C4 H4B 0.9800 . ?
C4 H4C 0.9800 . ?
C5 H5A 0.94(4) . ?
C5 H5B 1.00(4) . ?
C5 H5C 0.94(4) . ?
C6 H6A 0.99(4) . ?
C6 H6B 0.94(5) . ?
C6 H6C 0.97(5) . ?
C7 H7A 0.9800 . ?
C7 H7B 0.9800 . ?
C7 H7C 0.9800 . ?
C8 H8A 1.01(4) . ?
C8 H8B 0.93(4) . ?
C8 H8C 0.95(4) . ?
C9 H9A 0.9800 . ?
C9 H9B 0.9800 . ?
C9 H9C 0.9800 . ?
C10 H10A 0.9800 . ?
C10 H10B 0.9800 . ?
C10 H10C 0.9800 . ?
C11 N1 1.356(3) . ?
C11 N2 1.333(3) . ?
C11 P1 1.887(3) . ?
C12 C13 1.413(4) . ?
C12 C17 1.407(4) . ?
C12 N1 1.442(3) . ?
C13 C14 1.389(5) . ?
C13 C21 1.512(5) . ?
C14 H14 0.9500 . ?
C14 C15 1.368(6) . ?
C15 H15 0.9500 . ?
C15 C16 1.375(6) . ?
C16 H16 0.9500 . ?
C16 C17 1.398(5) . ?
C17 C18 1.515(5) . ?
C18 H18 1.0000 . ?
C18 C19 1.537(5) . ?
C18 C20 1.527(5) . ?
C19 H19A 0.9800 . ?
C19 H19B 0.9800 . ?
C19 H19C 0.9800 . ?
C20 H20A 0.9800 . ?
C20 H20B 0.9800 . ?
C20 H20C 0.9800 . ?
C21 H21 1.0000 . ?
C21 C22 1.522(5) . ?
C21 C23 1.538(5) . ?
C22 H22A 0.9800 . ?
C22 H22B 0.9800 . ?
C22 H22C 0.9800 . ?
C23 H23A 0.9800 . ?
C23 H23B 0.9800 . ?
C23 H23C 0.9800 . ?
C24 C25 1.416(4) . ?
C24 C29 1.409(4) . ?
C24 N2 1.430(3) . ?
C25 C26 1.394(4) . ?
C25 C33 1.514(5) . ?
C26 H26 0.9500 . ?
C26 C27 1.367(6) . ?
C27 H27 0.9500 . ?
C27 C28 1.381(6) . ?
C28 H28 0.9500 . ?
C28 C29 1.394(4) . ?
C29 C30 1.515(4) . ?
C30 H30 1.0000 . ?
C30 C31 1.544(4) . ?
C30 C32 1.534(4) . ?
C31 H31A 0.9800 . ?
C31 H31B 0.9800 . ?
C31 H31C 0.9800 . ?
C32 H32A 0.9800 . ?
C32 H32B 0.9800 . ?
C32 H32C 0.9800 . ?
C33 H33 1.0000 . ?
C33 C34 1.526(5) . ?
C33 C35 1.528(5) . ?
C34 H34A 0.9800 . ?
C34 H34B 0.9800 . ?
C34 H34C 0.9800 . ?
C35 H35A 0.9800 . ?
C35 H35B 0.9800 . ?
C35 H35C 0.9800 . ?
C36 C37 1.399(5) . ?
C36 C41 1.387(5) . ?
C36 P1 1.842(3) . ?
C37 H37 0.9500 . ?
C37 C38 1.387(5) . ?
C38 H38 0.9500 . ?
C38 C39 1.370(6) . ?
C39 H39 0.9500 . ?
C39 C40 1.365(6) . ?
C40 H40 0.9500 . ?
C40 C41 1.392(5) . ?
C41 H41 0.9500 . ?
C42 C43 1.383(4) . ?
C42 C47 1.393(4) . ?
C42 P1 1.832(3) . ?
C43 H43 0.9500 . ?
C43 C44 1.396(5) . ?
C44 H44 0.9500 . ?
C44 C45 1.372(6) . ?
C45 H45 0.9500 . ?
C45 C46 1.371(6) . ?
C46 H46 0.9500 . ?
C46 C47 1.386(5) . ?
C47 H47 0.9500 . ?
C48 N3 1.348(3) . ?
C48 N4 1.337(3) . ?
C48 P2 1.892(3) . ?
C49 C50 1.419(4) . ?
C49 C54 1.409(4) . ?
C49 N3 1.434(4) . ?
C50 C51 1.385(5) . ?
C50 C58 1.512(5) . ?
C51 H51 0.9500 . ?
C51 C52 1.371(6) . ?
C52 H52 0.9500 . ?
C52 C53 1.379(5) . ?
C53 H53 0.9500 . ?
C53 C54 1.396(5) . ?
C54 C55 1.524(4) . ?
C55 H55 1.0000 . ?
C55 C56 1.534(5) . ?
C55 C57 1.534(5) . ?
C56 H56A 0.9800 . ?
C56 H56B 0.9800 . ?
C56 H56C 0.9800 . ?
C57 H57A 0.9800 . ?
C57 H57B 0.9800 . ?
C57 H57C 0.9800 . ?
C58 H58 1.0000 . ?
C58 C59 1.535(4) . ?
C58 C60 1.538(5) . ?
C59 H59A 0.9800 . ?
C59 H59B 0.9800 . ?
C59 H59C 0.9800 . ?
C60 H60A 0.9800 . ?
C60 H60B 0.9800 . ?
C60 H60C 0.9800 . ?
C61 C62 1.415(4) . ?
C61 C66 1.406(4) . ?
C61 N4 1.421(3) . ?
C62 C63 1.394(5) . ?
C62 C70 1.520(5) . ?
C63 H63 0.9500 . ?
C63 C64 1.368(6) . ?
C64 H64 0.9500 . ?
C64 C65 1.365(5) . ?
C65 H65 0.9500 . ?
C65 C66 1.392(4) . ?
C66 C67 1.519(4) . ?
C67 H67 1.0000 . ?
C67 C68 1.522(5) . ?
C67 C69 1.526(5) . ?
C68 H68A 0.9800 . ?
C68 H68B 0.9800 . ?
C68 H68C 0.9800 . ?
C69 H69A 0.9800 . ?
C69 H69B 0.9800 . ?
C69 H69C 0.9800 . ?
C70 H70 1.0000 . ?
C70 C71 1.494(8) . ?
C70 C72 1.497(7) . ?
C71 H71A 0.9800 . ?
C71 H71B 0.9800 . ?
C71 H71C 0.9800 . ?
C72 H72A 0.9800 . ?
C72 H72B 0.9800 . ?
C72 H72C 0.9800 . ?
C73 C74 1.415(5) . ?
C73 C78 1.359(5) . ?
C73 P2 1.820(3) . ?
C74 H74 0.9500 . ?
C74 C75 1.367(6) . ?
C75 H75 0.9500 . ?
C75 C76 1.352(8) . ?
C76 H76 0.9500 . ?
C76 C77 1.361(7) . ?
C77 H77 0.9500 . ?
C77 C78 1.425(6) . ?
C78 H78 0.9500 . ?
C79 C80 1.404(5) . ?
C79 C84 1.372(6) . ?
C79 P2 1.833(3) . ?
C80 H80 0.9500 . ?
C80 C81 1.387(7) . ?
C81 H81 0.9500 . ?
C81 C82 1.362(10) . ?
C82 H82 0.9500 . ?
C82 C83 1.354(10) . ?
C83 H83 0.9500 . ?
C83 C84 1.388(6) . ?
C84 H84 0.9500 . ?

loop_
_geom_torsion_atom_site_label_1
_geom_torsion_atom_site_label_2
_geom_torsion_atom_site_label_3
_geom_torsion_atom_site_label_4
_geom_torsion
_geom_torsion_site_symmetry_1
_geom_torsion_site_symmetry_2
_geom_torsion_site_symmetry_3
_geom_torsion_site_symmetry_4
_geom_torsion_publ_flag
Y1 C11 N1 C12 -173.4(3) . . . . ?
Y1 C11 N2 C24 172.5(3) . . . . ?
Y1 C11 P1 C36 -140.3(6) . . . . ?
Y1 C11 P1 C42 113.8(6) . . . . ?
Y2 C48 N3 C49 -173.9(3) . . . . ?
Y2 C48 N4 C61 166.4(3) . . . . ?
Y2 C48 P2 C73 125.2(5) . . . . ?
Y2 C48 P2 C79 -127.1(5) . . . . ?
C12 C13 C14 C15 -0.1(7) . . . . ?
C12 C13 C21 C22 -95.8(4) . . . . ?
C12 C13 C21 C23 140.6(3) . . . . ?
C12 C17 C18 C19 109.5(4) . . . . ?
C12 C17 C18 C20 -127.5(3) . . . . ?
C13 C12 C17 C16 0.8(5) . . . . ?
C13 C12 C17 C18 -175.7(3) . . . . ?
C13 C12 N1 Y1 83.8(4) . . . . ?
C13 C12 N1 C11 -106.7(3) . . . . ?
C13 C14 C15 C16 0.7(8) . . . . ?
C14 C13 C21 C22 80.9(4) . . . . ?
C14 C13 C21 C23 -42.7(5) . . . . ?
C14 C15 C16 C17 -0.5(8) . . . . ?
C15 C16 C17 C12 -0.3(6) . . . . ?
C15 C16 C17 C18 176.5(4) . . . . ?
C16 C17 C18 C19 -67.1(4) . . . . ?
C16 C17 C18 C20 55.9(4) . . . . ?
C17 C12 C13 C14 -0.7(5) . . . . ?
C17 C12 C13 C21 176.0(3) . . . . ?
C17 C12 N1 Y1 -90.5(4) . . . . ?
C17 C12 N1 C11 78.9(4) . . . . ?
C21 C13 C14 C15 -176.9(4) . . . . ?
C24 C25 C26 C27 3.1(5) . . . . ?
C24 C25 C33 C34 -109.5(3) . . . . ?
C24 C25 C33 C35 127.9(4) . . . . ?
C24 C29 C30 C31 -132.6(3) . . . . ?
C24 C29 C30 C32 105.0(3) . . . . ?
C25 C24 C29 C28 4.1(4) . . . . ?
C25 C24 C29 C30 -173.0(3) . . . . ?
C25 C24 N2 Y1 86.0(3) . . . . ?
C25 C24 N2 C11 -82.5(3) . . . . ?
C25 C26 C27 C28 1.1(6) . . . . ?
C26 C25 C33 C34 64.9(4) . . . . ?
C26 C25 C33 C35 -57.7(4) . . . . ?
C26 C27 C28 C29 -2.8(6) . . . . ?
C27 C28 C29 C24 0.2(5) . . . . ?
C27 C28 C29 C30 177.4(3) . . . . ?
C28 C29 C30 C31 50.4(4) . . . . ?
C28 C29 C30 C32 -72.0(4) . . . . ?
C29 C24 C25 C26 -5.7(4) . . . . ?
C29 C24 C25 C33 168.7(3) . . . . ?
C29 C24 N2 Y1 -87.0(3) . . . . ?
C29 C24 N2 C11 104.4(3) . . . . ?
C33 C25 C26 C27 -171.5(3) . . . . ?
C36 C37 C38 C39 0.1(6) . . . . ?
C37 C36 C41 C40 -2.7(5) . . . . ?
C37 C36 P1 C11 125.1(2) . . . . ?
C37 C36 P1 C42 -127.9(3) . . . . ?
C37 C38 C39 C40 -1.4(6) . . . . ?
C38 C39 C40 C41 0.6(6) . . . . ?
C39 C40 C41 C36 1.5(5) . . . . ?
C41 C36 C37 C38 1.9(5) . . . . ?
C41 C36 P1 C11 -62.2(3) . . . . ?
C41 C36 P1 C42 44.8(3) . . . . ?
C42 C43 C44 C45 1.0(6) . . . . ?
C43 C42 C47 C46 3.8(5) . . . . ?
C43 C42 P1 C11 42.5(3) . . . . ?
C43 C42 P1 C36 -73.3(3) . . . . ?
C43 C44 C45 C46 1.6(6) . . . . ?
C44 C45 C46 C47 -1.4(6) . . . . ?
C45 C46 C47 C42 -1.3(6) . . . . ?
C47 C42 C43 C44 -3.6(5) . . . . ?
C47 C42 P1 C11 -144.1(2) . . . . ?
C47 C42 P1 C36 100.0(3) . . . . ?
C49 C50 C51 C52 0.5(6) . . . . ?
C49 C50 C58 C59 155.3(3) . . . . ?
C49 C50 C58 C60 -83.3(3) . . . . ?
C49 C54 C55 C56 106.4(4) . . . . ?
C49 C54 C55 C57 -130.7(3) . . . . ?
C50 C49 C54 C53 3.4(5) . . . . ?
C50 C49 C54 C55 -172.4(3) . . . . ?
C50 C49 N3 Y2 81.8(4) . . . . ?
C50 C49 N3 C48 -108.1(3) . . . . ?
C50 C51 C52 C53 1.9(7) . . . . ?
C51 C50 C58 C59 -30.0(4) . . . . ?
C51 C50 C58 C60 91.4(4) . . . . ?
C51 C52 C53 C54 -1.7(7) . . . . ?
C52 C53 C54 C49 -1.0(6) . . . . ?
C52 C53 C54 C55 175.1(4) . . . . ?
C53 C54 C55 C56 -69.5(4) . . . . ?
C53 C54 C55 C57 53.4(4) . . . . ?
C54 C49 C50 C51 -3.2(5) . . . . ?
C54 C49 C50 C58 171.5(3) . . . . ?
C54 C49 N3 Y2 -93.9(4) . . . . ?
C54 C49 N3 C48 76.3(4) . . . . ?
C58 C50 C51 C52 -174.2(4) . . . . ?
C61 C62 C63 C64 -1.1(5) . . . . ?
C61 C62 C70 C71 -109.8(4) . . . . ?
C61 C62 C70 C72 126.7(4) . . . . ?
C61 C66 C67 C68 -112.0(3) . . . . ?
C61 C66 C67 C69 124.3(3) . . . . ?
C62 C61 C66 C65 -7.1(4) . . . . ?
C62 C61 C66 C67 165.7(3) . . . . ?
C62 C61 N4 Y2 -87.9(3) . . . . ?
C62 C61 N4 C48 112.6(3) . . . . ?
C62 C63 C64 C65 -2.9(6) . . . . ?
C63 C62 C70 C71 72.5(6) . . . . ?
C63 C62 C70 C72 -51.0(5) . . . . ?
C63 C64 C65 C66 1.9(6) . . . . ?
C64 C65 C66 C61 3.1(5) . . . . ?
C64 C65 C66 C67 -170.0(3) . . . . ?
C65 C66 C67 C68 60.8(4) . . . . ?
C65 C66 C67 C69 -63.0(4) . . . . ?
C66 C61 C62 C63 6.1(4) . . . . ?
C66 C61 C62 C70 -171.6(3) . . . . ?
C66 C61 N4 Y2 84.8(3) . . . . ?
C66 C61 N4 C48 -74.7(3) . . . . ?
C70 C62 C63 C64 176.7(4) . . . . ?
C73 C74 C75 C76 2.0(7) . . . . ?
C74 C73 C78 C77 -1.6(6) . . . . ?
C74 C73 P2 C48 -140.6(3) . . . . ?
C74 C73 P2 C79 101.6(3) . . . . ?
C74 C75 C76 C77 -2.8(8) . . . . ?
C75 C76 C77 C78 1.4(8) . . . . ?
C76 C77 C78 C73 0.8(7) . . . . ?
C78 C73 C74 C75 0.2(6) . . . . ?
C78 C73 P2 C48 45.0(3) . . . . ?
C78 C73 P2 C79 -72.7(3) . . . . ?
C79 C80 C81 C82 0.8(7) . . . . ?
C80 C79 C84 C83 -1.5(5) . . . . ?
C80 C79 P2 C48 130.1(2) . . . . ?
C80 C79 P2 C73 -120.6(3) . . . . ?
C80 C81 C82 C83 -2.7(8) . . . . ?
C81 C82 C83 C84 2.5(7) . . . . ?
C82 C83 C84 C79 -0.3(6) . . . . ?
C84 C79 C80 C81 1.3(5) . . . . ?
C84 C79 P2 C48 -58.0(3) . . . . ?
C84 C79 P2 C73 51.4(3) . . . . ?
N1 C11 N2 Y1 3.8(2) . . . . ?
N1 C11 N2 C24 176.3(2) . . . . ?
N1 C11 P1 C36 -176.4(2) . . . . ?
N1 C11 P1 C42 77.7(2) . . . . ?
N1 C12 C13 C14 -175.1(3) . . . . ?
N1 C12 C13 C21 1.6(5) . . . . ?
N1 C12 C17 C16 175.1(3) . . . . ?
N1 C12 C17 C18 -1.5(5) . . . . ?
N2 C11 N1 Y1 -3.8(2) . . . . ?
N2 C11 N1 C12 -177.2(2) . . . . ?
N2 C11 P1 C36 -1.9(3) . . . . ?
N2 C11 P1 C42 -107.8(3) . . . . ?
N2 C24 C25 C26 -178.7(3) . . . . ?
N2 C24 C25 C33 -4.3(4) . . . . ?
N2 C24 C29 C28 177.0(3) . . . . ?
N2 C24 C29 C30 0.0(4) . . . . ?
N3 C48 N4 Y2 6.4(2) . . . . ?
N3 C48 N4 C61 172.8(2) . . . . ?
N3 C48 P2 C73 65.5(2) . . . . ?
N3 C48 P2 C79 173.2(2) . . . . ?
N3 C49 C50 C51 -179.0(3) . . . . ?
N3 C49 C50 C58 -4.2(4) . . . . ?
N3 C49 C54 C53 179.0(3) . . . . ?
N3 C49 C54 C55 3.2(5) . . . . ?
N4 C48 N3 Y2 -6.4(2) . . . . ?
N4 C48 N3 C49 179.6(2) . . . . ?
N4 C48 P2 C73 -123.6(3) . . . . ?
N4 C48 P2 C79 -15.9(3) . . . . ?
N4 C61 C62 C63 178.9(3) . . . . ?
N4 C61 C62 C70 1.1(5) . . . . ?
N4 C61 C66 C65 -179.7(3) . . . . ?
N4 C61 C66 C67 -7.0(4) . . . . ?
P1 C11 N1 Y1 171.73(13) . . . . ?
P1 C11 N1 C12 -1.7(3) . . . . ?
P1 C11 N2 Y1 -170.8(2) . . . . ?
P1 C11 N2 C24 1.8(4) . . . . ?
P1 C36 C37 C38 175.4(3) . . . . ?
P1 C36 C41 C40 -175.3(3) . . . . ?
P1 C42 C43 C44 169.7(3) . . . . ?
P1 C42 C47 C46 -170.1(3) . . . . ?
P2 C48 N3 Y2 165.86(13) . . . . ?
P2 C48 N3 C49 -8.1(3) . . . . ?
P2 C48 N4 Y2 -164.70(18) . . . . ?
P2 C48 N4 C61 1.7(4) . . . . ?
P2 C73 C74 C75 -174.6(4) . . . . ?
P2 C73 C78 C77 172.6(3) . . . . ?
P2 C79 C80 C81 174.1(3) . . . . ?
P2 C79 C84 C83 -173.2(3) . . . . ?
